data_2229411
loop_
_publ_author_name
'W\"ohlert, Susanne'
'Jess, Inke'
'N\"ather, Christian'

_publ_section_title
;
 Poly[bis(acetonitrile-\k<i>N</i>)di-\m-thiocyanato-\k^2^<i>N</i>,<i>S</i>;\k^2^<i>S</i>,<i>N</i>-nickel(II)]
;
_journal_coeditor_code IM2264
_journal_issue 3
_journal_name_full 'Acta Crystallographica Section E'
_journal_page_first m309
_journal_paper_doi 10.1107/S1600536811004132
_journal_volume 67
_journal_year 2011
_chemical_formula_iupac '[Ni (N C S)2 (C2 H3 N)2]'
_chemical_formula_moiety 'C6 H6 N4 Ni S2'
_chemical_formula_sum 'C6 H6 N4 Ni S2'
_chemical_formula_weight 256.98
_chemical_name_systematic
;
Poly[bis(acetonitrile-\k<i>N</i>)di-\m-thiocyanato-
\k^2^<i>N</i>,<i>S</i>;\k^2^<i>S</i>,<i>N</i>-nickel(II)]
;
_space_group_IT_number 19
_symmetry_cell_setting orthorhombic
_symmetry_space_group_name_Hall 'P 2ac 2ab'
_symmetry_space_group_name_H-M 'P 21 21 21'
_atom_sites_solution_hydrogens geom
_atom_sites_solution_primary direct
_atom_sites_solution_secondary difmap
_audit_creation_method SHELXL97
_cell_angle_alpha 90.00
_cell_angle_beta 90.00
_cell_angle_gamma 90.00
_cell_formula_units_Z 4
_cell_length_a 9.0666(4)
_cell_length_b 9.1215(3)
_cell_length_c 12.0696(6)
_cell_measurement_reflns_used 11157
_cell_measurement_temperature 293(2)
_cell_measurement_theta_max 29.20
_cell_measurement_theta_min 2.80
_cell_volume 998.17(7)
_computing_cell_refinement 'X-AREA (Stoe & Cie, 2008)'
_computing_data_collection 'X-AREA (Stoe & Cie, 2008)'
_computing_data_reduction 'X-AREA (Stoe & Cie, 2008)'
_computing_molecular_graphics
;
XP in <i>SHELXTL</i> (Sheldrick, 2008) and <i>DIAMOND</i> (Brandenburg,
1999)
;
_computing_publication_material 'XCIF in <i>SHELXTL</i> (Sheldrick, 2008)'
_computing_structure_refinement 'SHELXL97 (Sheldrick, 2008)'
_computing_structure_solution 'SHELXS97 (Sheldrick, 2008)'
_diffrn_ambient_temperature 293(2)
_diffrn_measured_fraction_theta_full 0.995
_diffrn_measured_fraction_theta_max 0.995
_diffrn_measurement_device_type 'Stoe IPDS-2'
_diffrn_measurement_method \w
_diffrn_radiation_monochromator graphite
_diffrn_radiation_source 'fine-focus sealed tube'
_diffrn_radiation_type MoK\a
_diffrn_radiation_wavelength 0.71073
_diffrn_reflns_av_R_equivalents 0.0230
_diffrn_reflns_av_sigmaI/netI 0.0174
_diffrn_reflns_limit_h_max 10
_diffrn_reflns_limit_h_min -12
_diffrn_reflns_limit_k_max 12
_diffrn_reflns_limit_k_min -12
_diffrn_reflns_limit_l_max 16
_diffrn_reflns_limit_l_min -16
_diffrn_reflns_number 11157
_diffrn_reflns_theta_full 29.20
_diffrn_reflns_theta_max 29.20
_diffrn_reflns_theta_min 2.80
_diffrn_standards_decay_% 0
_diffrn_standards_interval_time 0
_diffrn_standards_number 0
_exptl_absorpt_coefficient_mu 2.318
_exptl_absorpt_correction_T_max 0.7715
_exptl_absorpt_correction_T_min 0.6833
_exptl_absorpt_correction_type numerical
_exptl_absorpt_process_details '(X-SHAPE and X-RED32; Stoe & Cie, 2008)'
_exptl_crystal_colour blue
_exptl_crystal_density_diffrn 1.710
_exptl_crystal_density_method 'not measured'
_exptl_crystal_description block
_exptl_crystal_F_000 520
_exptl_crystal_size_max 0.11
_exptl_crystal_size_mid 0.09
_exptl_crystal_size_min 0.06
_refine_diff_density_max 0.292
_refine_diff_density_min -0.276
_refine_ls_abs_structure_details 'Flack (1983), <b>1127 Friedel pairs</b>'
_refine_ls_abs_structure_Flack -0.003(13)
_refine_ls_extinction_method none
_refine_ls_goodness_of_fit_ref 1.289
_refine_ls_hydrogen_treatment constr
_refine_ls_matrix_type full
_refine_ls_number_parameters 120
_refine_ls_number_reflns 2694
_refine_ls_number_restraints 0
_refine_ls_restrained_S_all 1.289
_refine_ls_R_factor_all 0.0319
_refine_ls_R_factor_gt 0.0270
_refine_ls_shift/su_max 0.001
_refine_ls_shift/su_mean 0.000
_refine_ls_structure_factor_coef Fsqd
_refine_ls_weighting_details 'calc w=1/[\s^2^(Fo^2^)+(0.0221P)^2^+0.0000P] where P=(Fo^2^+2Fc^2^)/3'
_refine_ls_weighting_scheme calc
_refine_ls_wR_factor_gt 0.0497
_refine_ls_wR_factor_ref 0.0505
_reflns_number_gt 2479
_reflns_number_total 2694
_reflns_threshold_expression I>2\s(I)
_cod_data_source_file im2264.cif
_cod_data_source_block I
_cod_database_code 2229411
_cod_database_fobs_code 2229411

loop_
_symmetry_equiv_pos_as_xyz
'x, y, z'
'-x+1/2, -y, z+1/2'
'-x, y+1/2, -z+1/2'
'x+1/2, -y+1/2, -z'

loop_
_atom_site_type_symbol
_atom_site_label
_atom_site_fract_x
_atom_site_fract_y
_atom_site_fract_z
_atom_site_U_iso_or_equiv
_atom_site_adp_type
_atom_site_calc_flag
_atom_site_refinement_flags
_atom_site_occupancy
_atom_site_disorder_assembly
_atom_site_disorder_group
Ni Ni1 -0.10172(3) 0.83322(3) 0.62898(2) 0.02615(6) Uani d . 1 . .
N N1 -0.0070(2) 1.0335(2) 0.63730(18) 0.0388(4) Uani d . 1 . .
C C1 0.0391(2) 1.1504(3) 0.64845(15) 0.0307(4) Uani d . 1 . .
S S1 0.10459(8) 1.31745(6) 0.66142(4) 0.03781(12) Uani d . 1 . .
N N2 0.0983(2) 0.7362(2) 0.61691(15) 0.0356(4) Uani d . 1 . .
C C2 0.2172(2) 0.6972(2) 0.60194(15) 0.0283(4) Uani d . 1 . .
S S2 0.38867(6) 0.64753(7) 0.58006(4) 0.03776(13) Uani d . 1 . .
N N3 -0.2036(2) 0.6293(2) 0.62176(17) 0.0341(4) Uani d . 1 . .
C C3 -0.2491(2) 0.5139(3) 0.6242(2) 0.0335(4) Uani d . 1 . .
C C4 -0.3109(3) 0.3669(3) 0.6278(3) 0.0468(6) Uani d . 1 . .
H H4A -0.4134 0.3723 0.6472 0.070 Uiso calc R 1 . .
H H4B -0.2593 0.3098 0.6823 0.070 Uiso calc R 1 . .
H H4C -0.3007 0.3215 0.5565 0.070 Uiso calc R 1 . .
N N4 -0.3065(2) 0.9326(2) 0.63801(17) 0.0365(4) Uani d . 1 . .
C C5 -0.4170(2) 0.9893(2) 0.63197(19) 0.0344(4) Uani d . 1 . .
C C6 -0.5579(3) 1.0633(3) 0.6230(3) 0.0452(5) Uani d . 1 . .
H H6A -0.5743 1.1215 0.6881 0.068 Uiso calc R 1 . .
H H6B -0.6351 0.9920 0.6161 0.068 Uiso calc R 1 . .
H H6C -0.5575 1.1256 0.5589 0.068 Uiso calc R 1 . .

loop_
_atom_site_aniso_label
_atom_site_aniso_U_11
_atom_site_aniso_U_22
_atom_site_aniso_U_33
_atom_site_aniso_U_12
_atom_site_aniso_U_13
_atom_site_aniso_U_23
Ni1 0.02348(10) 0.02426(11) 0.03072(11) -0.00044(11) -0.00046(11) -0.00142(9)
N1 0.0458(11) 0.0336(10) 0.0371(9) -0.0091(8) -0.0039(10) -0.0018(9)
C1 0.0340(9) 0.0322(11) 0.0258(9) -0.0008(9) -0.0008(7) 0.0003(8)
S1 0.0523(3) 0.0278(3) 0.0333(2) -0.0104(3) -0.0001(2) 0.00087(19)
N2 0.0288(7) 0.0434(9) 0.0346(9) 0.0041(9) 0.0021(10) -0.0025(7)
C2 0.0318(9) 0.0280(10) 0.0252(8) -0.0010(8) -0.0010(7) -0.0013(7)
S2 0.0262(2) 0.0527(3) 0.0343(2) 0.0089(3) 0.0010(2) 0.0033(2)
N3 0.0339(8) 0.0314(10) 0.0369(9) -0.0033(7) 0.0016(9) -0.0011(9)
C3 0.0351(9) 0.0332(11) 0.0322(9) -0.0013(8) -0.0007(9) 0.0025(9)
C4 0.0585(15) 0.0327(12) 0.0492(13) -0.0105(11) -0.0028(14) -0.0001(12)
N4 0.0334(9) 0.0379(10) 0.0382(9) 0.0053(8) -0.0016(9) -0.0003(9)
C5 0.0333(10) 0.0368(10) 0.0332(9) -0.0002(9) 0.0007(10) -0.0034(9)
C6 0.0326(10) 0.0485(13) 0.0547(14) 0.0061(10) 0.0018(12) -0.0008(13)

loop_
_atom_type_symbol
_atom_type_description
_atom_type_scat_dispersion_real
_atom_type_scat_dispersion_imag
_atom_type_scat_source
C C 0.0033 0.0016 'International Tables Vol C Tables 4.2.6.8 and 6.1.1.4'
H H 0.0000 0.0000 'International Tables Vol C Tables 4.2.6.8 and 6.1.1.4'
N N 0.0061 0.0033 'International Tables Vol C Tables 4.2.6.8 and 6.1.1.4'
S S 0.1246 0.1234 'International Tables Vol C Tables 4.2.6.8 and 6.1.1.4'
Ni Ni 0.3393 1.1124 'International Tables Vol C Tables 4.2.6.8 and 6.1.1.4'

loop_
_geom_angle_atom_site_label_1
_geom_angle_atom_site_label_2
_geom_angle_atom_site_label_3
_geom_angle_site_symmetry_1
_geom_angle_site_symmetry_3
_geom_angle
_geom_angle_publ_flag
N1 Ni1 N2 . . 91.02(8) ?
N1 Ni1 N4 . . 89.02(8) ?
N2 Ni1 N4 . . 178.89(9) ?
N1 Ni1 N3 . . 178.69(9) ?
N2 Ni1 N3 . . 90.23(8) ?
N4 Ni1 N3 . . 89.73(8) ?
N1 Ni1 S2 . 4_466 90.09(6) ?
N2 Ni1 S2 . 4_466 89.40(5) ?
N4 Ni1 S2 . 4_466 89.50(6) ?
N3 Ni1 S2 . 4_466 90.29(6) ?
N1 Ni1 S1 . 3_546 90.35(6) ?
N2 Ni1 S1 . 3_546 93.23(6) ?
N4 Ni1 S1 . 3_546 87.88(6) ?
N3 Ni1 S1 . 3_546 89.22(6) ?
S2 Ni1 S1 4_466 3_546 177.34(2) ?
C1 N1 Ni1 . . 174.6(2) ?
N1 C1 S1 . . 178.77(19) ?
C1 S1 Ni1 . 3_556 98.29(7) ?
C2 N2 Ni1 . . 170.90(18) ?
N2 C2 S2 . . 178.0(2) ?
C2 S2 Ni1 . 4_566 100.02(7) ?
C3 N3 Ni1 . . 173.7(2) ?
N3 C3 C4 . . 178.7(3) ?
C3 C4 H4A . . 109.5 ?
C3 C4 H4B . . 109.5 ?
H4A C4 H4B . . 109.5 ?
C3 C4 H4C . . 109.5 ?
H4A C4 H4C . . 109.5 ?
H4B C4 H4C . . 109.5 ?
C5 N4 Ni1 . . 173.2(2) ?
N4 C5 C6 . . 179.2(3) ?
C5 C6 H6A . . 109.5 ?
C5 C6 H6B . . 109.5 ?
H6A C6 H6B . . 109.5 ?
C5 C6 H6C . . 109.5 ?
H6A C6 H6C . . 109.5 ?
H6B C6 H6C . . 109.5 ?

loop_
_geom_bond_atom_site_label_1
_geom_bond_atom_site_label_2
_geom_bond_site_symmetry_2
_geom_bond_distance
_geom_bond_publ_flag
Ni1 N1 . 2.0210(19) ?
Ni1 N2 . 2.0231(18) ?
Ni1 N4 . 2.0685(19) ?
Ni1 N3 . 2.0782(18) ?
Ni1 S2 4_466 2.5305(6) ?
Ni1 S1 3_546 2.5341(6) ?
N1 C1 . 1.154(3) ?
C1 S1 . 1.643(2) ?
S1 Ni1 3_556 2.5341(6) ?
N2 C2 . 1.149(3) ?
C2 S2 . 1.641(2) ?
S2 Ni1 4_566 2.5305(6) ?
N3 C3 . 1.131(3) ?
C3 C4 . 1.454(3) ?
C4 H4A . 0.9600 ?
C4 H4B . 0.9600 ?
C4 H4C . 0.9600 ?
N4 C5 . 1.130(3) ?
C5 C6 . 1.449(3) ?
C6 H6A . 0.9600 ?
C6 H6B . 0.9600 ?
C6 H6C . 0.9600 ?
